data_4121075
loop_
_publ_author_name
'Hui Li'
'Adelia J. A. Aquino'
'David B. Cordes'
'Fernando Hung-Low'
'William L. Hase'
'Clemens Krempner'

_publ_contact_author_address
;Department of Chemistry and Biochemistry
Texas Tech University
Lubbock, TX 79409
USA
;
_publ_contact_author_email Clemens.Krempner@ttu.edu
_publ_contact_author_name 'Clemens Krempner'
_publ_section_title
;
 A Zwitterionic Carbanion Frustrated by Boranes - Dihydrogen Cleavage with
 Weak Lewis Acids via an "Inverse" Frustrated Lewis Pair Approach
;
_journal_name_full 'Journal of the American Chemical Society'
_journal_page_first 16066
_journal_page_last 16069
_journal_paper_doi 10.1021/ja409330h
_journal_volume 135
_journal_year 2013
_chemical_formula_moiety 'C16 H39 Na O6 Si3'
_chemical_formula_sum 'C16 H39 Na O6 Si3'
_chemical_formula_weight 434.73
_chemical_name_systematic
; 
 ? 
;
_space_group_IT_number 146
_symmetry_cell_setting trigonal
_symmetry_space_group_name_Hall 'R 3'
_symmetry_space_group_name_H-M 'R 3 :H'
_atom_sites_solution_hydrogens geom
_atom_sites_solution_primary direct
_atom_sites_solution_secondary difmap
_audit_creation_method SHELXL-97
_cell_angle_alpha 90.00
_cell_angle_beta 90.00
_cell_angle_gamma 120.00
_cell_formula_units_Z 3
_cell_length_a 15.310(4)
_cell_length_b 15.310(4)
_cell_length_c 9.155(2)
_cell_measurement_reflns_used 3784
_cell_measurement_temperature 150(2)
_cell_measurement_theta_max 26.37
_cell_measurement_theta_min 2.66
_cell_volume 1858.4(8)
_computing_cell_refinement 'Bruker SAINT'
_computing_data_collection 'Bruker APEX2'
_computing_data_reduction 'Bruker SAINT'
_computing_molecular_graphics 'Bruker SHELXTL'
_computing_publication_material 'Bruker SHELXTL'
_computing_structure_refinement 'SHELXL-97 (Sheldrick, 2008)'
_computing_structure_solution 'SHELXS-97 (Sheldrick, 2008)'
_diffrn_ambient_temperature 150(2)
_diffrn_measured_fraction_theta_full 1.000
_diffrn_measured_fraction_theta_max 0.997
_diffrn_measurement_device_type 'Bruker SMART APEX-II CCD'
_diffrn_measurement_method '\w scans'
_diffrn_radiation_monochromator graphite
_diffrn_radiation_source 'fine-focus sealed tube'
_diffrn_radiation_type MoK\a
_diffrn_radiation_wavelength 0.71073
_diffrn_reflns_av_R_equivalents 0.0524
_diffrn_reflns_av_sigmaI/netI 0.0485
_diffrn_reflns_limit_h_max 19
_diffrn_reflns_limit_h_min -19
_diffrn_reflns_limit_k_max 19
_diffrn_reflns_limit_k_min -19
_diffrn_reflns_limit_l_max 11
_diffrn_reflns_limit_l_min -11
_diffrn_reflns_number 7007
_diffrn_reflns_theta_full 25.00
_diffrn_reflns_theta_max 27.21
_diffrn_reflns_theta_min 2.66
_exptl_absorpt_coefficient_mu 0.234
_exptl_absorpt_correction_T_max 0.9792
_exptl_absorpt_correction_T_min 0.9680
_exptl_absorpt_correction_type multi-scan
_exptl_absorpt_process_details 'Bruker SADABS'
_exptl_crystal_colour colourless
_exptl_crystal_density_diffrn 1.165
_exptl_crystal_description chunk
_exptl_crystal_F_000 708
_exptl_crystal_size_max 0.14
_exptl_crystal_size_mid 0.10
_exptl_crystal_size_min 0.09
_refine_diff_density_max 0.422
_refine_diff_density_min -0.366
_refine_diff_density_rms 0.083
_refine_ls_extinction_method none
_refine_ls_goodness_of_fit_ref 1.105
_refine_ls_hydrogen_treatment constr
_refine_ls_matrix_type full
_refine_ls_number_parameters 82
_refine_ls_number_reflns 1819
_refine_ls_number_restraints 1
_refine_ls_restrained_S_all 1.105
_refine_ls_R_factor_all 0.0707
_refine_ls_R_factor_gt 0.0643
_refine_ls_shift/su_max 0.002
_refine_ls_shift/su_mean 0.000
_refine_ls_structure_factor_coef Fsqd
_refine_ls_weighting_details 'calc w=1/[\s^2^(Fo^2^)+(0.1174P)^2^+0.9056P] where P=(Fo^2^+2Fc^2^)/3'
_refine_ls_weighting_scheme calc
_refine_ls_wR_factor_gt 0.1755
_refine_ls_wR_factor_ref 0.1805
_reflns_number_gt 1624
_reflns_number_total 1819
_reflns_threshold_expression >2sigma(I)
_cod_data_source_file ja409330h_si_003_2.cif
_cod_data_source_block 2
_cod_original_sg_symbol_H-M 'R 3'
_cod_database_code 4121075

loop_
_symmetry_equiv_pos_as_xyz
'x, y, z'
'-y, x-y, z'
'-x+y, -x, z'
'x+2/3, y+1/3, z+1/3'
'-y+2/3, x-y+1/3, z+1/3'
'-x+y+2/3, -x+1/3, z+1/3'
'x+1/3, y+2/3, z+2/3'
'-y+1/3, x-y+2/3, z+2/3'
'-x+y+1/3, -x+2/3, z+2/3'

loop_
_atom_site_label
_atom_site_type_symbol
_atom_site_fract_x
_atom_site_fract_y
_atom_site_fract_z
_atom_site_U_iso_or_equiv
_atom_site_adp_type
_atom_site_occupancy
_atom_site_symmetry_multiplicity
_atom_site_calc_flag
_atom_site_refinement_flags
Si1 Si 0.07447(8) 0.13205(7) 0.23907(13) 0.0361(3) Uani 1 1 d .
Na1 Na 0.0000 0.0000 0.5523(3) 0.0371(6) Uani 1 3 d S
O1 O 0.1153(2) 0.1425(2) 0.4143(4) 0.0427(7) Uani 1 1 d .
O2 O 0.0622(3) 0.1528(3) 0.6998(4) 0.0491(8) Uani 1 1 d .
C1 C 0.1906(4) 0.2057(4) 0.1248(7) 0.0589(14) Uani 1 1 d .
H1A H 0.1748 0.2357 0.0416 0.088 Uiso 1 1 calc R
H1B H 0.2140 0.1606 0.0889 0.088 Uiso 1 1 calc R
H1C H 0.2436 0.2592 0.1841 0.088 Uiso 1 1 calc R
C2 C 0.0084(5) 0.2079(4) 0.2323(6) 0.0521(12) Uani 1 1 d .
H2A H -0.0264 0.1967 0.1384 0.078 Uiso 1 1 calc R
H2B H 0.0581 0.2797 0.2430 0.078 Uiso 1 1 calc R
H2C H -0.0408 0.1867 0.3119 0.078 Uiso 1 1 calc R
C3 C 0.1656(4) 0.2319(4) 0.4958(6) 0.0547(12) Uani 1 1 d .
H3A H 0.1910 0.2906 0.4293 0.066 Uiso 1 1 calc R
H3B H 0.2243 0.2347 0.5461 0.066 Uiso 1 1 calc R
C4 C 0.0966(5) 0.2373(4) 0.6062(6) 0.0531(12) Uani 1 1 d .
H4A H 0.1330 0.3004 0.6633 0.064 Uiso 1 1 calc R
H4B H 0.0387 0.2365 0.5567 0.064 Uiso 1 1 calc R
C5 C -0.0010(5) 0.1543(5) 0.8111(7) 0.0703(16) Uani 1 1 d .
H5A H 0.0310 0.2213 0.8562 0.105 Uiso 1 1 calc R
H5B H -0.0117 0.1037 0.8853 0.105 Uiso 1 1 calc R
H5C H -0.0660 0.1388 0.7691 0.105 Uiso 1 1 calc R
C6 C 0.0000 0.0000 0.1998(8) 0.0362(14) Uani 1 3 d S

loop_
_atom_site_aniso_label
_atom_site_aniso_U_11
_atom_site_aniso_U_22
_atom_site_aniso_U_33
_atom_site_aniso_U_23
_atom_site_aniso_U_13
_atom_site_aniso_U_12
Si1 0.0349(6) 0.0280(5) 0.0416(5) 0.0011(4) 0.0051(5) 0.0127(5)
Na1 0.0350(9) 0.0350(9) 0.0411(15) 0.000 0.000 0.0175(4)
O1 0.0407(16) 0.0368(15) 0.0465(17) -0.0030(13) -0.0028(13) 0.0162(13)
O2 0.057(2) 0.0470(18) 0.045(2) -0.0082(14) -0.0004(14) 0.0275(16)
C1 0.045(3) 0.052(3) 0.061(3) 0.007(2) 0.020(2) 0.010(2)
C2 0.075(3) 0.044(2) 0.050(3) -0.0002(19) 0.000(2) 0.039(2)
C3 0.049(3) 0.038(2) 0.058(3) -0.007(2) -0.004(2) 0.0068(19)
C4 0.065(3) 0.043(3) 0.053(3) -0.007(2) -0.001(2) 0.028(2)
C5 0.084(4) 0.072(4) 0.060(3) -0.011(3) 0.015(3) 0.044(3)
C6 0.034(2) 0.034(2) 0.041(4) 0.000 0.000 0.0168(10)

loop_
_atom_type_symbol
_atom_type_description
_atom_type_scat_dispersion_real
_atom_type_scat_dispersion_imag
_atom_type_scat_source
C C 0.0033 0.0016 'International Tables Vol C Tables 4.2.6.8 and 6.1.1.4'
H H 0.0000 0.0000 'International Tables Vol C Tables 4.2.6.8 and 6.1.1.4'
O O 0.0106 0.0060 'International Tables Vol C Tables 4.2.6.8 and 6.1.1.4'
Na Na 0.0362 0.0249 'International Tables Vol C Tables 4.2.6.8 and 6.1.1.4'
Si Si 0.0817 0.0704 'International Tables Vol C Tables 4.2.6.8 and 6.1.1.4'

loop_
_geom_angle_atom_site_label_1
_geom_angle_atom_site_label_2
_geom_angle_atom_site_label_3
_geom_angle
_geom_angle_site_symmetry_1
_geom_angle_site_symmetry_3
O1 Si1 C6 107.0(3) . .
O1 Si1 C1 106.0(2) . .
C6 Si1 C1 116.3(3) . .
O1 Si1 C2 105.0(2) . .
C6 Si1 C2 117.00(19) . .
C1 Si1 C2 104.5(3) . .
O1 Na1 O1 94.22(13) 2 3
O1 Na1 O1 94.22(13) 2 .
O1 Na1 O1 94.22(13) 3 .
O1 Na1 O2 70.09(11) 2 2
O1 Na1 O2 110.25(12) 3 2
O1 Na1 O2 151.38(12) . 2
O1 Na1 O2 110.25(12) 2 .
O1 Na1 O2 151.38(12) 3 .
O1 Na1 O2 70.09(11) . .
O2 Na1 O2 92.44(14) 2 .
O1 Na1 O2 151.37(12) 2 3
O1 Na1 O2 70.09(11) 3 3
O1 Na1 O2 110.25(12) . 3
O2 Na1 O2 92.44(14) 2 3
O2 Na1 O2 92.44(14) . 3
C3 O1 Si1 126.2(3) . .
C3 O1 Na1 114.0(3) . .
Si1 O1 Na1 110.31(16) . .
C5 O2 C4 111.6(4) . .
C5 O2 Na1 118.1(3) . .
C4 O2 Na1 109.2(3) . .
Si1 C1 H1A 109.5 . .
Si1 C1 H1B 109.5 . .
H1A C1 H1B 109.5 . .
Si1 C1 H1C 109.5 . .
H1A C1 H1C 109.5 . .
H1B C1 H1C 109.5 . .
Si1 C2 H2A 109.5 . .
Si1 C2 H2B 109.5 . .
H2A C2 H2B 109.5 . .
Si1 C2 H2C 109.5 . .
H2A C2 H2C 109.5 . .
H2B C2 H2C 109.5 . .
O1 C3 C4 110.8(4) . .
O1 C3 H3A 109.5 . .
C4 C3 H3A 109.5 . .
O1 C3 H3B 109.5 . .
C4 C3 H3B 109.5 . .
H3A C3 H3B 108.1 . .
O2 C4 C3 108.1(4) . .
O2 C4 H4A 110.1 . .
C3 C4 H4A 110.1 . .
O2 C4 H4B 110.1 . .
C3 C4 H4B 110.1 . .
H4A C4 H4B 108.4 . .
O2 C5 H5A 109.5 . .
O2 C5 H5B 109.5 . .
H5A C5 H5B 109.5 . .
O2 C5 H5C 109.5 . .
H5A C5 H5C 109.5 . .
H5B C5 H5C 109.5 . .
Si1 C6 Si1 116.08(16) . 2
Si1 C6 Si1 116.08(16) . 3
Si1 C6 Si1 116.08(16) 2 3

loop_
_geom_bond_atom_site_label_1
_geom_bond_atom_site_label_2
_geom_bond_distance
_geom_bond_site_symmetry_2
Si1 O1 1.700(3) .
Si1 C6 1.7920(18) .
Si1 C1 1.877(5) .
Si1 C2 1.883(5) .
Na1 O1 2.371(3) 2
Na1 O1 2.371(3) 3
Na1 O1 2.371(3) .
Na1 O2 2.444(4) 2
Na1 O2 2.444(4) .
Na1 O2 2.444(4) 3
O1 C3 1.404(6) .
O2 C5 1.413(7) .
O2 C4 1.415(7) .
C1 H1A 0.9800 .
C1 H1B 0.9800 .
C1 H1C 0.9800 .
C2 H2A 0.9800 .
C2 H2B 0.9800 .
C2 H2C 0.9800 .
C3 C4 1.494(8) .
C3 H3A 0.9900 .
C3 H3B 0.9900 .
C4 H4A 0.9900 .
C4 H4B 0.9900 .
C5 H5A 0.9800 .
C5 H5B 0.9800 .
C5 H5C 0.9800 .
C6 Si1 1.7921(18) 2
C6 Si1 1.7921(18) 3

loop_
_geom_torsion_atom_site_label_1
_geom_torsion_atom_site_label_2
_geom_torsion_atom_site_label_3
_geom_torsion_atom_site_label_4
_geom_torsion
_geom_torsion_site_symmetry_1
_geom_torsion_site_symmetry_4
C6 Si1 O1 C3 -171.7(4) . .
C1 Si1 O1 C3 63.5(4) . .
C2 Si1 O1 C3 -46.8(4) . .
C6 Si1 O1 Na1 -27.83(19) . .
C1 Si1 O1 Na1 -152.6(2) . .
C2 Si1 O1 Na1 97.1(2) . .
O1 Na1 O1 C3 118.4(4) 2 .
O1 Na1 O1 C3 -147.1(4) 3 .
O2 Na1 O1 C3 63.7(5) 2 .
O2 Na1 O1 C3 8.4(3) . .
O2 Na1 O1 C3 -76.7(4) 3 .
O1 Na1 O1 Si1 -30.23(15) 2 .
O1 Na1 O1 Si1 64.32(11) 3 .
O2 Na1 O1 Si1 -85.0(3) 2 .
O2 Na1 O1 Si1 -140.3(2) . .
O2 Na1 O1 Si1 134.64(17) 3 .
O1 Na1 O2 C5 64.8(5) 2 .
O1 Na1 O2 C5 -148.1(4) 3 .
O1 Na1 O2 C5 151.9(4) . .
O2 Na1 O2 C5 -4.9(4) 2 .
O2 Na1 O2 C5 -97.4(4) 3 .
O1 Na1 O2 C4 -64.2(3) 2 .
O1 Na1 O2 C4 83.0(4) 3 .
O1 Na1 O2 C4 23.0(3) . .
O2 Na1 O2 C4 -133.8(4) 2 .
O2 Na1 O2 C4 133.6(4) 3 .
Si1 O1 C3 C4 105.2(5) . .
Na1 O1 C3 C4 -37.6(5) . .
C5 O2 C4 C3 177.9(5) . .
Na1 O2 C4 C3 -49.7(5) . .
O1 C3 C4 O2 59.5(6) . .
O1 Si1 C6 Si1 90.0(4) . 2
C1 Si1 C6 Si1 -151.8(4) . 2
C2 Si1 C6 Si1 -27.3(5) . 2
O1 Si1 C6 Si1 -51.7(4) . 3
C1 Si1 C6 Si1 66.6(5) . 3
C2 Si1 C6 Si1 -169.0(3) . 3
